data_1516900
loop_
_publ_author_name
'Karlheinz Sunkel'
'Ramona Branzan'
'Stefan Weigand'

_publ_section_title
;
 2-Pyridylmetallocenes, part IV. Cycloplatination of 2-pyridyl-ferrocene,
 -ruthenocene and -cymantrene. Molecular structures of
 sigma-Pt{CpM[C5H3(2-C5H4N)]}Cl (DMSO) (M = Fe, Ru) and
 sigma-Pt{CpFe[C5H3(2-C5H4N)]}(acac)
;
_journal_name_full
;
Inorganica Chimica Acta
;
_journal_page_first 193
_journal_page_last 199
_journal_volume 399
_journal_year 2013
_chemical_compound_source 'synthesis as described'
_chemical_formula_moiety 'C17 H18 Cl1 N1 O1 Pt1 Ru1 S1, CHCl3'
_chemical_formula_sum 'C18 H19 Cl4 N O Pt Ru S'
_chemical_formula_weight 735.36
_space_group_IT_number 2
_symmetry_cell_setting triclinic
_symmetry_Int_Tables_number 2
_symmetry_space_group_name_Hall '-P 1'
_symmetry_space_group_name_H-M 'P -1'
_atom_sites_solution_hydrogens geom
_atom_sites_solution_primary direct
_atom_sites_solution_secondary difmap
_cell_angle_alpha 100.706(7)
_cell_angle_beta 96.331(8)
_cell_angle_gamma 97.819(7)
_cell_formula_units_Z 2
_cell_length_a 9.8621(10)
_cell_length_b 10.4803(8)
_cell_length_c 11.1942(11)
_cell_measurement_reflns_used 4645
_cell_measurement_temperature 173(2)
_cell_measurement_theta_max 26.2495
_cell_measurement_theta_min 4.2114
_cell_measurement_wavelength 0.71073
_cell_volume 1115.33(18)
_computing_cell_refinement
;
        CrysAlisPro, Oxford Diffraction Ltd.,
        Version 1.171.33.41 (release 06-05-2009 CrysAlis171 .NET)
        (compiled May  6 2009,17:20:42)
;
_computing_data_collection
;
        CrysAlisPro, Oxford Diffraction Ltd.,
        Version 1.171.33.41 (release 06-05-2009 CrysAlis171 .NET)
        (compiled May  6 2009,17:20:42)
;
_computing_data_reduction
;
        CrysAlisPro, Oxford Diffraction Ltd.,
        Version 1.171.33.41 (release 06-05-2009 CrysAlis171 .NET)
        (compiled May  6 2009,17:20:42)
;
_computing_molecular_graphics 'Ortep-3 for Windows (Farrugia, 1997)'
_computing_publication_material 'WinGX publication routines (Farrugia, 1999)'
_computing_structure_refinement 'SHELXL-97 (Sheldrick, 1997)'
_computing_structure_solution 'SIR-97 (Giacovazzo, 1999)'
_diffrn_ambient_temperature 173(2)
_diffrn_detector_area_resol_mean 15.9809
_diffrn_measured_fraction_theta_full 0.987
_diffrn_measured_fraction_theta_max 0.987
_diffrn_measurement_method '\w scans'
_diffrn_orient_matrix_UB_11 0.0120747441
_diffrn_orient_matrix_UB_12 0.0697742731
_diffrn_orient_matrix_UB_13 0.014130525
_diffrn_orient_matrix_UB_21 -0.0722508916
_diffrn_orient_matrix_UB_22 0.0002741848
_diffrn_orient_matrix_UB_23 -0.0042738923
_diffrn_orient_matrix_UB_31 0.0029223719
_diffrn_orient_matrix_UB_32 -0.0009179461
_diffrn_orient_matrix_UB_33 0.0634247207
_diffrn_radiation_monochromator graphite
_diffrn_radiation_probe x-ray
_diffrn_radiation_type 'Mo K\a'
_diffrn_radiation_wavelength 0.7107
_diffrn_reflns_av_R_equivalents 0.0356
_diffrn_reflns_av_unetI/netI 0.0617
_diffrn_reflns_limit_h_max 12
_diffrn_reflns_limit_h_min -12
_diffrn_reflns_limit_k_max 13
_diffrn_reflns_limit_k_min -11
_diffrn_reflns_limit_l_max 13
_diffrn_reflns_limit_l_min -13
_diffrn_reflns_number 8573
_diffrn_reflns_theta_full 26.24
_diffrn_reflns_theta_max 26.24
_diffrn_reflns_theta_min 4.2
_exptl_absorpt_coefficient_mu 7.523
_exptl_absorpt_correction_T_max 0.2783
_exptl_absorpt_correction_T_min 0.1603
_exptl_absorpt_correction_type multi-scan
_exptl_absorpt_process_details
;
        CrysAlisPro, Oxford Diffraction Ltd.,
        Version 1.171.33.41 (release 06-05-2009 CrysAlis171 .NET)
        (compiled May  6 2009,17:20:42)
        Empirical absorption correction using spherical harmonics,
 implemented in SCALE3 ABSPACK scaling algorithm.
;
_exptl_crystal_colour yellow
_exptl_crystal_density_diffrn 2.19
_exptl_crystal_density_method 'not measured'
_exptl_crystal_description block
_exptl_crystal_F_000 696
_exptl_crystal_size_max 0.25
_exptl_crystal_size_mid 0.18
_exptl_crystal_size_min 0.17
_refine_diff_density_max 2.327
_refine_diff_density_min -1.22
_refine_diff_density_rms 0.173
_refine_ls_extinction_method none
_refine_ls_goodness_of_fit_ref 0.943
_refine_ls_hydrogen_treatment constr
_refine_ls_matrix_type full
_refine_ls_number_parameters 246
_refine_ls_number_reflns 4462
_refine_ls_number_restraints 0
_refine_ls_restrained_S_all 0.943
_refine_ls_R_factor_all 0.0473
_refine_ls_R_factor_gt 0.0339
_refine_ls_shift/su_max 0.001
_refine_ls_shift/su_mean 0
_refine_ls_structure_factor_coef Fsqd
_refine_ls_weighting_details 'calc w=1/[\s^2^(Fo^2^)+(0.0348P)^2^+0.0000P] where P=(Fo^2^+2Fc^2^)/3'
_refine_ls_weighting_scheme calc
_refine_ls_wR_factor_gt 0.0701
_refine_ls_wR_factor_ref 0.0726
_reflns_number_gt 3529
_reflns_number_total 4462
_reflns_threshold_expression >2sigma(I)
_cod_data_source_file ICA-2013-399-193-199-3.cif
_cod_data_source_block publication_text-3
_cod_database_code 1516900

loop_
_symmetry_equiv_pos_as_xyz
'x, y, z'
'-x, -y, -z'

loop_
_atom_site_label
_atom_site_type_symbol
_atom_site_fract_x
_atom_site_fract_y
_atom_site_fract_z
_atom_site_U_iso_or_equiv
_atom_site_adp_type
_atom_site_occupancy
_atom_site_symmetry_multiplicity
_atom_site_calc_flag
_atom_site_refinement_flags
C1 C 0.4844(7) 0.8828(7) 0.3806(6) 0.0380(17) Uani 1 1 d .
H1 H 0.4924 0.8188 0.4273 0.046 Uiso 1 1 calc R
C2 C 0.5956(7) 0.9566(6) 0.3411(5) 0.0307(15) Uani 1 1 d .
H2 H 0.6886 0.9497 0.357 0.037 Uiso 1 1 calc R
C3 C 0.5395(7) 1.0432(6) 0.2727(6) 0.0355(16) Uani 1 1 d .
H3 H 0.5892 1.1031 0.2356 0.043 Uiso 1 1 calc R
C4 C 0.3949(7) 1.0222(7) 0.2710(6) 0.0399(17) Uani 1 1 d .
H4 H 0.3329 1.0664 0.2328 0.048 Uiso 1 1 calc R
C5 C 0.3593(7) 0.9214(7) 0.3379(6) 0.0416(18) Uani 1 1 d .
H5 H 0.271 0.8879 0.3507 0.05 Uiso 1 1 calc R
C6 C 0.5724(6) 0.7121(6) 0.0665(5) 0.0244(14) Uani 1 1 d .
C7 C 0.4575(6) 0.6355(6) 0.1048(5) 0.0278(14) Uani 1 1 d .
C8 C 0.3302(6) 0.6708(6) 0.0582(6) 0.0333(16) Uani 1 1 d .
H8 H 0.2416 0.6366 0.0697 0.04 Uiso 1 1 calc R
C9 C 0.3674(7) 0.7699(7) -0.0098(6) 0.0367(17) Uani 1 1 d .
H9 H 0.3055 0.811 -0.052 0.044 Uiso 1 1 calc R
C10 C 0.5146(6) 0.7962(7) -0.0031(5) 0.0302(15) Uani 1 1 d .
H10 H 0.5639 0.858 -0.0385 0.036 Uiso 1 1 calc R
C11 C 0.4891(7) 0.5458(6) 0.1839(6) 0.0302(15) Uani 1 1 d .
C12 C 0.3968(7) 0.4718(6) 0.2419(7) 0.0405(18) Uani 1 1 d .
H12 H 0.3027 0.4746 0.2269 0.049 Uiso 1 1 calc R
C13 C 0.4425(8) 0.3957(6) 0.3201(7) 0.0441(19) Uani 1 1 d .
H13 H 0.3809 0.3482 0.3591 0.053 Uiso 1 1 calc R
C14 C 0.5822(8) 0.3913(6) 0.3396(6) 0.0423(19) Uani 1 1 d .
H14 H 0.6161 0.3395 0.3914 0.051 Uiso 1 1 calc R
C15 C 0.6719(7) 0.4647(6) 0.2812(6) 0.0334(16) Uani 1 1 d .
H15 H 0.7661 0.4626 0.2962 0.04 Uiso 1 1 calc R
C20 C 0.9797(8) 0.7504(8) -0.0525(8) 0.060(2) Uani 1 1 d .
H20A H 0.9196 0.6992 -0.1234 0.09 Uiso 1 1 calc R
H20B H 1.0345 0.6947 -0.0164 0.09 Uiso 1 1 calc R
H20C H 1.0394 0.8188 -0.0764 0.09 Uiso 1 1 calc R
C21 C 1.0103(9) 0.9111(8) 0.1757(7) 0.063(2) Uani 1 1 d .
H21A H 1.0686 0.9747 0.1448 0.094 Uiso 1 1 calc R
H21B H 1.0647 0.8515 0.2058 0.094 Uiso 1 1 calc R
H21C H 0.9679 0.9552 0.2413 0.094 Uiso 1 1 calc R
C30 C 0.0472(7) 0.2863(7) 0.4853(6) 0.0374(17) Uani 1 1 d .
H30 H 0.0566 0.3337 0.5707 0.045 Uiso 1 1 calc R
N N 0.6278(5) 0.5377(5) 0.2050(4) 0.0259(12) Uani 1 1 d .
O O 0.8144(5) 0.9180(5) 0.0000(5) 0.0508(14) Uani 1 1 d .
S S 0.87972(16) 0.82160(15) 0.05573(14) 0.0266(4) Uani 1 1 d .
Cl1 Cl 0.96437(17) 0.59202(17) 0.19866(15) 0.0369(4) Uani 1 1 d .
Cl2 Cl 0.0775(2) 0.4005(2) 0.39185(19) 0.0617(6) Uani 1 1 d .
Cl3 Cl 0.1690(2) 0.1784(2) 0.4740(2) 0.0701(7) Uani 1 1 d .
Cl4 Cl -0.1208(2) 0.1969(2) 0.4438(3) 0.0823(8) Uani 1 1 d .
Ru Ru 0.45784(5) 0.83975(5) 0.18166(4) 0.02347(13) Uani 1 1 d .
Pt Pt 0.75583(2) 0.66867(2) 0.12718(2) 0.02390(9) Uani 1 1 d .

loop_
_atom_site_aniso_label
_atom_site_aniso_U_11
_atom_site_aniso_U_22
_atom_site_aniso_U_33
_atom_site_aniso_U_23
_atom_site_aniso_U_13
_atom_site_aniso_U_12
C1 0.050(5) 0.040(4) 0.024(3) 0.006(3) 0.007(3) 0.006(4)
C2 0.034(4) 0.026(3) 0.027(3) -0.002(3) -0.004(3) 0.005(3)
C3 0.046(5) 0.027(4) 0.033(4) 0.007(3) 0.005(3) 0.007(3)
C4 0.041(4) 0.043(4) 0.037(4) 0.002(3) 0.004(3) 0.019(4)
C5 0.036(4) 0.057(5) 0.036(4) 0.009(4) 0.016(3) 0.013(4)
C6 0.024(3) 0.026(3) 0.020(3) 0.000(3) 0.006(3) -0.004(3)
C7 0.025(4) 0.031(4) 0.021(3) -0.003(3) 0.003(3) -0.007(3)
C8 0.021(3) 0.042(4) 0.032(4) 0.001(3) 0.006(3) -0.005(3)
C9 0.029(4) 0.052(4) 0.028(4) 0.009(3) 0.002(3) 0.001(3)
C10 0.025(4) 0.048(4) 0.016(3) 0.002(3) 0.004(3) 0.005(3)
C11 0.031(4) 0.022(3) 0.033(4) -0.006(3) 0.010(3) -0.005(3)
C12 0.030(4) 0.034(4) 0.052(5) 0.004(4) 0.014(4) -0.010(3)
C13 0.048(5) 0.034(4) 0.057(5) 0.021(4) 0.027(4) -0.003(4)
C14 0.062(5) 0.025(4) 0.044(4) 0.014(3) 0.020(4) 0.000(3)
C15 0.044(4) 0.025(3) 0.029(4) 0.006(3) 0.008(3) -0.003(3)
C20 0.064(6) 0.060(5) 0.074(6) 0.027(5) 0.051(5) 0.020(4)
C21 0.077(6) 0.045(5) 0.050(5) 0.017(4) -0.015(5) -0.032(4)
C30 0.037(4) 0.038(4) 0.037(4) 0.008(3) 0.006(3) 0.002(3)
N 0.026(3) 0.027(3) 0.021(3) 0.000(2) 0.005(2) -0.003(2)
O 0.029(3) 0.054(3) 0.087(4) 0.050(3) 0.016(3) 0.011(2)
S 0.0196(8) 0.0306(9) 0.0322(9) 0.0122(7) 0.0074(7) 0.0020(7)
Cl1 0.0306(9) 0.0449(10) 0.0429(10) 0.0196(8) 0.0116(8) 0.0129(8)
Cl2 0.0856(16) 0.0617(13) 0.0592(13) 0.0340(11) 0.0389(12) 0.0339(12)
Cl3 0.0612(14) 0.0664(15) 0.0971(18) 0.0367(14) 0.0138(13) 0.0308(12)
Cl4 0.0453(14) 0.0746(16) 0.114(2) 0.0038(15) 0.0094(14) -0.0117(12)
Ru 0.0179(3) 0.0298(3) 0.0222(3) 0.0042(2) 0.0041(2) 0.0025(2)
Pt 0.02239(14) 0.02447(14) 0.02575(14) 0.00556(10) 0.00886(10) 0.00189(10)

loop_
_atom_type_symbol
_atom_type_description
_atom_type_scat_dispersion_real
_atom_type_scat_dispersion_imag
_atom_type_scat_source
C C 0.0033 0.0016 'International Tables Vol C Tables 4.2.6.8 and 6.1.1.4'
H H 0 0 'International Tables Vol C Tables 4.2.6.8 and 6.1.1.4'
N N 0.0061 0.0033 'International Tables Vol C Tables 4.2.6.8 and 6.1.1.4'
O O 0.0106 0.006 'International Tables Vol C Tables 4.2.6.8 and 6.1.1.4'
S S 0.1246 0.1234 'International Tables Vol C Tables 4.2.6.8 and 6.1.1.4'
Cl Cl 0.1484 0.1585 'International Tables Vol C Tables 4.2.6.8 and 6.1.1.4'
Ru Ru -1.2594 0.8363 'International Tables Vol C Tables 4.2.6.8 and 6.1.1.4'
Pt Pt -1.7033 8.3905 'International Tables Vol C Tables 4.2.6.8 and 6.1.1.4'

loop_
_geom_angle_atom_site_label_1
_geom_angle_atom_site_label_2
_geom_angle_atom_site_label_3
_geom_angle
C5 C1 C2 109.3(6)
C5 C1 Ru 71.8(4)
C2 C1 Ru 71.3(3)
C1 C2 C3 107.6(6)
C1 C2 Ru 70.7(4)
C3 C2 Ru 71.4(4)
C4 C3 C2 107.8(6)
C4 C3 Ru 71.3(4)
C2 C3 Ru 70.6(3)
C3 C4 C5 108.7(6)
C3 C4 Ru 71.1(4)
C5 C4 Ru 70.8(4)
C1 C5 C4 106.6(6)
C1 C5 Ru 70.3(4)
C4 C5 Ru 71.0(4)
C10 C6 C7 106.4(5)
C10 C6 Pt 140.7(4)
C7 C6 Pt 112.9(4)
C10 C6 Ru 70.7(3)
C7 C6 Ru 68.9(3)
Pt C6 Ru 123.2(3)
C8 C7 C11 132.2(6)
C8 C7 C6 110.0(5)
C11 C7 C6 117.7(5)
C8 C7 Ru 71.5(4)
C11 C7 Ru 120.3(4)
C6 C7 Ru 72.1(3)
C7 C8 C9 105.6(5)
C7 C8 Ru 69.9(3)
C9 C8 Ru 70.9(4)
C8 C9 C10 109.6(6)
C8 C9 Ru 70.7(4)
C10 C9 Ru 71.1(3)
C6 C10 C9 108.4(6)
C6 C10 Ru 71.6(3)
C9 C10 Ru 70.6(3)
N C11 C12 118.4(6)
N C11 C7 113.8(5)
C12 C11 C7 127.7(6)
C13 C12 C11 121.4(7)
C12 C13 C14 118.4(6)
C13 C14 C15 119.4(7)
N C15 C14 122.3(7)
Cl2 C30 Cl4 110.5(4)
Cl2 C30 Cl3 110.2(4)
Cl4 C30 Cl3 110.0(4)
C15 N C11 120.1(5)
C15 N Pt 125.2(4)
C11 N Pt 114.1(4)
O S C20 105.9(3)
O S C21 107.3(4)
C20 S C21 101.5(4)
O S Pt 121.06(19)
C20 S Pt 110.9(3)
C21 S Pt 108.4(3)
C7 Ru C1 113.0(2)
C7 Ru C8 38.5(2)
C1 Ru C8 127.5(2)
C7 Ru C2 125.7(2)
C1 Ru C2 38.0(2)
C8 Ru C2 160.2(2)
C7 Ru C9 63.4(2)
C1 Ru C9 162.1(3)
C8 Ru C9 38.4(2)
C2 Ru C9 159.0(2)
C7 Ru C10 63.8(2)
C1 Ru C10 158.3(2)
C8 Ru C10 64.9(2)
C2 Ru C10 124.3(2)
C9 Ru C10 38.3(2)
C7 Ru C3 158.7(2)
C1 Ru C3 63.4(2)
C8 Ru C3 160.9(2)
C2 Ru C3 38.0(2)
C9 Ru C3 126.7(3)
C10 Ru C3 111.1(2)
C7 Ru C5 127.6(2)
C1 Ru C5 37.8(2)
C8 Ru C5 113.6(3)
C2 Ru C5 63.8(3)
C9 Ru C5 128.7(3)
C10 Ru C5 161.5(2)
C3 Ru C5 63.8(3)
C7 Ru C4 162.2(3)
C1 Ru C4 63.1(3)
C8 Ru C4 128.2(3)
C2 Ru C4 63.2(2)
C9 Ru C4 114.4(3)
C10 Ru C4 126.7(3)
C3 Ru C4 37.6(2)
C5 Ru C4 38.2(3)
C7 Ru C6 38.9(2)
C1 Ru C6 125.7(2)
C8 Ru C6 65.3(2)
C2 Ru C6 110.0(2)
C9 Ru C6 63.7(2)
C10 Ru C6 37.7(2)
C3 Ru C6 124.0(2)
C5 Ru C6 160.4(2)
C4 Ru C6 158.2(2)
C6 Pt N 81.3(2)
C6 Pt S 95.42(17)
N Pt S 174.18(13)
C6 Pt Cl1 173.73(17)
N Pt Cl1 93.41(14)
S Pt Cl1 90.15(6)

loop_
_geom_bond_atom_site_label_1
_geom_bond_atom_site_label_2
_geom_bond_distance
C1 C5 1.411(9)
C1 C2 1.414(9)
C1 Ru 2.167(6)
C2 C3 1.420(8)
C2 Ru 2.175(6)
C3 C4 1.410(9)
C3 Ru 2.185(6)
C4 C5 1.432(10)
C4 Ru 2.188(6)
C5 Ru 2.186(6)
C6 C10 1.415(8)
C6 C7 1.450(8)
C6 Pt 2.002(6)
C6 Ru 2.196(6)
C7 C8 1.429(9)
C7 C11 1.446(9)
C7 Ru 2.153(6)
C8 C9 1.431(9)
C8 Ru 2.175(6)
C9 C10 1.431(8)
C9 Ru 2.178(6)
C10 Ru 2.185(6)
C11 N 1.379(8)
C11 C12 1.405(8)
C12 C13 1.369(9)
C13 C14 1.380(10)
C14 C15 1.389(8)
C15 N 1.324(8)
C20 S 1.768(7)
C21 S 1.779(7)
C30 Cl2 1.747(7)
C30 Cl4 1.756(7)
C30 Cl3 1.757(7)
N Pt 2.110(5)
O S 1.465(5)
S Pt 2.2047(15)
Cl1 Pt 2.4168(16)

loop_
_geom_torsion_atom_site_label_1
_geom_torsion_atom_site_label_2
_geom_torsion_atom_site_label_3
_geom_torsion_atom_site_label_4
_geom_torsion
C5 C1 C2 C3 0.1(7)
Ru C1 C2 C3 62.2(4)
C5 C1 C2 Ru -62.1(5)
C1 C2 C3 C4 0.2(7)
Ru C2 C3 C4 61.9(4)
C1 C2 C3 Ru -61.8(4)
C2 C3 C4 C5 -0.4(7)
Ru C3 C4 C5 61.1(5)
C2 C3 C4 Ru -61.5(4)
C2 C1 C5 C4 -0.3(7)
Ru C1 C5 C4 -62.1(4)
C2 C1 C5 Ru 61.8(4)
C3 C4 C5 C1 0.4(7)
Ru C4 C5 C1 61.7(4)
C3 C4 C5 Ru -61.3(5)
C10 C6 C7 C8 0.7(7)
Pt C6 C7 C8 -179.8(4)
Ru C6 C7 C8 61.9(4)
C10 C6 C7 C11 -176.7(5)
Pt C6 C7 C11 2.9(7)
Ru C6 C7 C11 -115.5(5)
C10 C6 C7 Ru -61.2(4)
Pt C6 C7 Ru 118.3(3)
C11 C7 C8 C9 177.0(6)
C6 C7 C8 C9 0.2(7)
Ru C7 C8 C9 62.4(4)
C11 C7 C8 Ru 114.6(7)
C6 C7 C8 Ru -62.2(4)
C7 C8 C9 C10 -1.0(7)
Ru C8 C9 C10 60.7(4)
C7 C8 C9 Ru -61.7(4)
C7 C6 C10 C9 -1.3(7)
Pt C6 C10 C9 179.4(5)
Ru C6 C10 C9 -61.3(4)
C7 C6 C10 Ru 60.0(4)
Pt C6 C10 Ru -119.3(6)
C8 C9 C10 C6 1.4(7)
Ru C9 C10 C6 61.9(4)
C8 C9 C10 Ru -60.5(4)
C8 C7 C11 N 178.5(6)
C6 C7 C11 N -4.9(7)
Ru C7 C11 N -89.4(6)
C8 C7 C11 C12 -3.4(11)
C6 C7 C11 C12 173.2(6)
Ru C7 C11 C12 88.7(7)
N C11 C12 C13 1.6(10)
C7 C11 C12 C13 -176.4(6)
C11 C12 C13 C14 -1.0(10)
C12 C13 C14 C15 0.8(10)
C13 C14 C15 N -1.3(10)
C14 C15 N C11 1.9(9)
C14 C15 N Pt 172.8(4)
C12 C11 N C15 -2.0(8)
C7 C11 N C15 176.3(5)
C12 C11 N Pt -173.9(4)
C7 C11 N Pt 4.4(6)
C8 C7 Ru C1 121.9(4)
C11 C7 Ru C1 -6.8(6)
C6 C7 Ru C1 -119.0(4)
C11 C7 Ru C8 -128.7(6)
C6 C7 Ru C8 119.1(5)
C8 C7 Ru C2 163.4(4)
C11 C7 Ru C2 34.7(6)
C6 C7 Ru C2 -77.5(4)
C8 C7 Ru C9 -38.8(3)
C11 C7 Ru C9 -167.6(6)
C6 C7 Ru C9 80.3(4)
C8 C7 Ru C10 -81.8(4)
C11 C7 Ru C10 149.5(6)
C6 C7 Ru C10 37.4(3)
C8 C7 Ru C3 -162.7(6)
C11 C7 Ru C3 68.6(8)
C6 C7 Ru C3 -43.6(8)
C8 C7 Ru C5 81.0(4)
C11 C7 Ru C5 -47.7(6)
C6 C7 Ru C5 -159.8(4)
C8 C7 Ru C4 48.5(9)
C11 C7 Ru C4 -80.2(10)
C6 C7 Ru C4 167.7(7)
C8 C7 Ru C6 -119.1(5)
C11 C7 Ru C6 112.1(6)
C5 C1 Ru C7 -122.3(4)
C2 C1 Ru C7 119.1(4)
C5 C1 Ru C8 -80.5(5)
C2 C1 Ru C8 160.9(4)
C5 C1 Ru C2 118.6(6)
C5 C1 Ru C9 -47.9(10)
C2 C1 Ru C9 -166.5(7)
C5 C1 Ru C10 160.9(6)
C2 C1 Ru C10 42.3(8)
C5 C1 Ru C3 80.8(4)
C2 C1 Ru C3 -37.8(4)
C2 C1 Ru C5 -118.6(6)
C5 C1 Ru C4 38.5(4)
C2 C1 Ru C4 -80.2(4)
C5 C1 Ru C6 -165.0(4)
C2 C1 Ru C6 76.4(4)
C9 C8 Ru C7 -115.4(5)
C7 C8 Ru C1 -80.0(4)
C9 C8 Ru C1 164.6(4)
C7 C8 Ru C2 -43.4(8)
C9 C8 Ru C2 -158.8(6)
C7 C8 Ru C9 115.4(5)
C7 C8 Ru C10 78.9(4)
C9 C8 Ru C10 -36.5(4)
C7 C8 Ru C3 160.8(6)
C9 C8 Ru C3 45.4(9)
C7 C8 Ru C5 -121.4(4)
C9 C8 Ru C5 123.2(4)
C7 C8 Ru C4 -163.0(4)
C9 C8 Ru C4 81.6(4)
C7 C8 Ru C6 37.2(3)
C9 C8 Ru C6 -78.2(4)
C1 C2 Ru C7 -82.1(4)
C3 C2 Ru C7 160.8(4)
C3 C2 Ru C1 -117.1(6)
C1 C2 Ru C8 -50.3(8)
C3 C2 Ru C8 -167.4(6)
C1 C2 Ru C9 168.5(6)
C3 C2 Ru C9 51.4(8)
C1 C2 Ru C10 -162.4(4)
C3 C2 Ru C10 80.5(4)
C1 C2 Ru C3 117.1(6)
C1 C2 Ru C5 36.9(4)
C3 C2 Ru C5 -80.2(4)
C1 C2 Ru C4 79.8(4)
C3 C2 Ru C4 -37.3(4)
C1 C2 Ru C6 -122.8(4)
C3 C2 Ru C6 120.0(4)
C8 C9 Ru C7 39.0(4)
C10 C9 Ru C7 -80.7(4)
C8 C9 Ru C1 -43.5(10)
C10 C9 Ru C1 -163.2(7)
C10 C9 Ru C8 -119.7(6)
C8 C9 Ru C2 160.0(6)
C10 C9 Ru C2 40.3(9)
C8 C9 Ru C10 119.7(6)
C8 C9 Ru C3 -163.1(4)
C10 C9 Ru C3 77.2(5)
C8 C9 Ru C5 -79.3(5)
C10 C9 Ru C5 161.0(4)
C8 C9 Ru C4 -121.4(4)
C10 C9 Ru C4 118.9(4)
C8 C9 Ru C6 82.7(4)
C10 C9 Ru C6 -37.0(4)
C6 C10 Ru C7 -38.6(3)
C9 C10 Ru C7 79.5(4)
C6 C10 Ru C1 48.1(8)
C9 C10 Ru C1 166.2(6)
C6 C10 Ru C8 -81.5(4)
C9 C10 Ru C8 36.6(4)
C6 C10 Ru C2 78.2(4)
C9 C10 Ru C2 -163.7(4)
C6 C10 Ru C9 -118.1(6)
C6 C10 Ru C3 118.8(4)
C9 C10 Ru C3 -123.1(4)
C6 C10 Ru C5 -171.0(7)
C9 C10 Ru C5 -53.0(10)
C6 C10 Ru C4 158.4(4)
C9 C10 Ru C4 -83.6(5)
C9 C10 Ru C6 118.1(6)
C4 C3 Ru C7 -164.9(6)
C2 C3 Ru C7 -47.4(8)
C4 C3 Ru C1 -79.7(4)
C2 C3 Ru C1 37.8(4)
C4 C3 Ru C8 49.5(9)
C2 C3 Ru C8 167.0(6)
C4 C3 Ru C2 -117.5(6)
C4 C3 Ru C9 82.9(5)
C2 C3 Ru C9 -159.5(4)
C4 C3 Ru C10 123.3(4)
C2 C3 Ru C10 -119.2(4)
C4 C3 Ru C5 -37.3(4)
C2 C3 Ru C5 80.2(4)
C2 C3 Ru C4 117.5(6)
C4 C3 Ru C6 163.6(4)
C2 C3 Ru C6 -78.9(4)
C1 C5 Ru C7 79.1(5)
C4 C5 Ru C7 -164.6(4)
C4 C5 Ru C1 116.3(6)
C1 C5 Ru C8 121.3(4)
C4 C5 Ru C8 -122.4(4)
C1 C5 Ru C2 -37.1(4)
C4 C5 Ru C2 79.3(4)
C1 C5 Ru C9 163.0(4)
C4 C5 Ru C9 -80.7(5)
C1 C5 Ru C10 -157.6(7)
C4 C5 Ru C10 -41.3(10)
C1 C5 Ru C3 -79.6(4)
C4 C5 Ru C3 36.7(4)
C1 C5 Ru C4 -116.3(6)
C1 C5 Ru C6 38.9(10)
C4 C5 Ru C6 155.2(7)
C3 C4 Ru C7 162.0(7)
C5 C4 Ru C7 43.5(10)
C3 C4 Ru C1 80.5(4)
C5 C4 Ru C1 -38.1(4)
C3 C4 Ru C8 -161.5(4)
C5 C4 Ru C8 79.9(5)
C3 C4 Ru C2 37.7(4)
C5 C4 Ru C2 -80.9(4)
C3 C4 Ru C9 -119.1(4)
C5 C4 Ru C9 122.3(4)
C3 C4 Ru C10 -76.6(5)
C5 C4 Ru C10 164.9(4)
C5 C4 Ru C3 -118.6(6)
C3 C4 Ru C5 118.6(6)
C3 C4 Ru C6 -39.1(9)
C5 C4 Ru C6 -157.7(6)
C10 C6 Ru C7 117.1(5)
Pt C6 Ru C7 -104.3(5)
C10 C6 Ru C1 -160.2(4)
C7 C6 Ru C1 82.8(4)
Pt C6 Ru C1 -21.5(5)
C10 C6 Ru C8 80.2(4)
C7 C6 Ru C8 -36.8(3)
Pt C6 Ru C8 -141.1(4)
C10 C6 Ru C2 -120.6(4)
C7 C6 Ru C2 122.4(4)
Pt C6 Ru C2 18.1(4)
C10 C6 Ru C9 37.6(4)
C7 C6 Ru C9 -79.5(4)
Pt C6 Ru C9 176.3(4)
C7 C6 Ru C10 -117.1(5)
Pt C6 Ru C10 138.7(5)
C10 C6 Ru C3 -80.5(4)
C7 C6 Ru C3 162.4(4)
Pt C6 Ru C3 58.2(4)
C10 C6 Ru C5 171.5(7)
C7 C6 Ru C5 54.5(9)
Pt C6 Ru C5 -49.8(9)
C10 C6 Ru C4 -52.8(8)
C7 C6 Ru C4 -169.9(6)
Pt C6 Ru C4 85.9(7)
C10 C6 Pt N 179.0(7)
C7 C6 Pt N -0.3(4)
Ru C6 Pt N 78.7(3)
C10 C6 Pt S 3.8(7)
C7 C6 Pt S -175.5(4)
Ru C6 Pt S -96.4(3)
C10 C6 Pt Cl1 -148.7(11)
C7 C6 Pt Cl1 32.0(17)
Ru C6 Pt Cl1 111.1(14)
C15 N Pt C6 -173.7(5)
C11 N Pt C6 -2.3(4)
C15 N Pt S -118.0(13)
C11 N Pt S 53.4(16)
C15 N Pt Cl1 9.7(5)
C11 N Pt Cl1 -178.9(4)
O S Pt C6 6.1(3)
C20 S Pt C6 -118.8(4)
C21 S Pt C6 130.6(4)
O S Pt N -49.0(15)
C20 S Pt N -173.9(14)
C21 S Pt N 75.5(14)
O S Pt Cl1 -176.8(3)
C20 S Pt Cl1 58.3(3)
C21 S Pt Cl1 -52.3(3)
